data_4342907
loop_
_publ_author_name
'Cabeza, Javier A.'
'Fern\'andez-Colinas, Jos\'e M'
'Garc\'ia-\'Alvarez, Pablo'
'P\'erez-Carre\~no, Enrique'
'Polo, Diego'

_publ_section_title
;
 Reactivity Studies on a Binuclear Ruthenium(0) Complex Equipped with a
 Bridging \k(2)N,Ge-Amidinatogermylene Ligand.
;
_journal_issue 10
_journal_name_full 'Inorganic chemistry'
_journal_page_first 4850
_journal_page_last 4861
_journal_paper_doi 10.1021/acs.inorgchem.5b00412
_journal_volume 54
_journal_year 2015
_chemical_formula_moiety 'C58 H94 Ge2 N8 O10 Ru4 Si4, 0.5 (C6 H14)'
_chemical_formula_sum 'C61 H101 Ge2 N8 O10 Ru4 Si4'
_chemical_formula_weight 1768.31
_chemical_name_systematic
;
 ?
;
_space_group_crystal_system monoclinic
_space_group_IT_number 14
_space_group_name_Hall '-P 2ybc'
_space_group_name_H-M_alt 'P 1 21/c 1'
_symmetry_space_group_name_Hall '-P 2ybc'
_symmetry_space_group_name_H-M 'P 1 21/c 1'
_atom_sites_solution_hydrogens mixed
_audit_creation_method SHELXL-2014
_cell_angle_alpha 90.000(4)
_cell_angle_beta 112.594(4)
_cell_angle_gamma 90
_cell_formula_units_Z 4
_cell_length_a 15.7223(6)
_cell_length_b 34.6848(7)
_cell_length_c 15.6391(5)
_cell_measurement_reflns_used 10749
_cell_measurement_temperature 100(2)
_cell_measurement_theta_max 29.2610
_cell_measurement_theta_min 3.5050
_cell_volume 7873.8(5)
_computing_cell_refinement
;
CrysAlisPro, Agilent Technologies,
Version 1.171.37.34 (release 22-05-2014 CrysAlis171 .NET)
(compiled May 22 2014,16:03:01)
;
_computing_data_collection
;
CrysAlisPro, Agilent Technologies,
Version 1.171.37.34 (release 22-05-2014 CrysAlis171 .NET)
(compiled May 22 2014,16:03:01)
;
_computing_data_reduction
;
CrysAlisPro, Agilent Technologies,
Version 1.171.37.34 (release 22-05-2014 CrysAlis171 .NET)
(compiled May 22 2014,16:03:01)
;
_computing_molecular_graphics 'MERCUY CSD 3.1 (Build RC5)'
_computing_publication_material 'SHELXL-97 (Sheldrick, 2008)'
_computing_structure_refinement 'SHELXL-97 (Sheldrick, 2008)'
_computing_structure_solution 'SIR-97 (Giacovazzo, 1999)'
_diffrn_ambient_temperature 100(2)
_diffrn_measured_fraction_theta_full 0.987
_diffrn_measured_fraction_theta_max 0.987
_diffrn_radiation_type MoK\a
_diffrn_radiation_wavelength 0.71073
_diffrn_reflns_av_R_equivalents 0.1006
_diffrn_reflns_av_unetI/netI 0.1393
_diffrn_reflns_laue_measured_fraction_full 0.987
_diffrn_reflns_laue_measured_fraction_max 0.987
_diffrn_reflns_limit_h_max 22
_diffrn_reflns_limit_h_min -21
_diffrn_reflns_limit_k_max 47
_diffrn_reflns_limit_k_min -48
_diffrn_reflns_limit_l_max 21
_diffrn_reflns_limit_l_min -21
_diffrn_reflns_number 73193
_diffrn_reflns_point_group_measured_fraction_full 0.987
_diffrn_reflns_point_group_measured_fraction_max 0.987
_diffrn_reflns_theta_full 30.000
_diffrn_reflns_theta_max 29.999
_diffrn_reflns_theta_min 3.258
_exptl_absorpt_coefficient_mu 1.616
_exptl_absorpt_correction_T_max 1.00000
_exptl_absorpt_correction_T_min 0.96238
_exptl_absorpt_correction_type multi-scan
_exptl_absorpt_process_details
;
CrysAlisPro, Agilent Technologies,
Version 1.171.37.34 (release 22-05-2014 CrysAlis171 .NET)
(compiled May 22 2014,16:03:01)
Empirical absorption correction using spherical harmonics,
 implemented in SCALE3 ABSPACK scaling algorithm.
;
_exptl_crystal_colour orange
_exptl_crystal_density_diffrn 1.492
_exptl_crystal_description fragment
_exptl_crystal_F_000 3596
_exptl_crystal_size_max 0.13
_exptl_crystal_size_mid 0.10
_exptl_crystal_size_min 0.08
_refine_diff_density_max 0.923
_refine_diff_density_min -0.870
_refine_diff_density_rms 0.178
_refine_ls_extinction_method none
_refine_ls_goodness_of_fit_ref 1.027
_refine_ls_hydrogen_treatment mixed
_refine_ls_matrix_type full
_refine_ls_number_parameters 837
_refine_ls_number_reflns 22643
_refine_ls_number_restraints 0
_refine_ls_restrained_S_all 1.027
_refine_ls_R_factor_all 0.1244
_refine_ls_R_factor_gt 0.0632
_refine_ls_shift/su_max 0.003
_refine_ls_shift/su_mean 0.000
_refine_ls_structure_factor_coef Fsqd
_refine_ls_weighting_details 'w=1/[\s^2^(Fo^2^)+(0.0115P)^2^] where P=(Fo^2^+2Fc^2^)/3'
_refine_ls_weighting_scheme calc
_refine_ls_wR_factor_gt 0.0768
_refine_ls_wR_factor_ref 0.0936
_reflns_Friedel_coverage 0.000
_reflns_number_gt 13986
_reflns_number_total 22643
_reflns_threshold_expression 'I > 2\s(I)'
_cod_data_source_file ic5b00412_si_002.cif
_cod_data_source_block 16
_cod_depositor_comments 'Adding full bibliography for 4342904--4342908.cif.'
_cod_database_code 4342907
_shelx_space_group_comment
;
The symmetry employed for this shelxl refinement is uniquely defined
by the following loop, which should always be used as a source of
symmetry information in preference to the above space-group names.
They are only intended as comments.
;
_shelxl_version_number 2014-3

loop_
_space_group_symop_operation_xyz
'x, y, z'
'-x, y+1/2, -z+1/2'
'-x, -y, -z'
'x, -y-1/2, z-1/2'

loop_
_atom_site_label
_atom_site_type_symbol
_atom_site_fract_x
_atom_site_fract_y
_atom_site_fract_z
_atom_site_U_iso_or_equiv
_atom_site_adp_type
_atom_site_occupancy
_atom_site_site_symmetry_order
_atom_site_calc_flag
_atom_site_refinement_flags_posn
_atom_site_refinement_flags_adp
C1 C 0.8030(4) 0.75582(12) 0.2269(3) 0.0236(12) Uani 1 1 d . .
H1A H 0.8176 0.7452 0.2891 0.035 Uiso 1 1 calc R U
H1B H 0.8521 0.7491 0.2056 0.035 Uiso 1 1 calc R U
H1C H 0.7444 0.7450 0.1842 0.035 Uiso 1 1 calc R U
C2 C 0.8813(4) 0.81847(12) 0.2984(4) 0.0242(12) Uani 1 1 d . .
H2A H 0.8761 0.8465 0.2904 0.036 Uiso 1 1 calc R U
H2B H 0.9351 0.8093 0.2873 0.036 Uiso 1 1 calc R U
H2C H 0.8882 0.8118 0.3616 0.036 Uiso 1 1 calc R U
C3 C 0.7949(4) 0.79947(12) 0.2298(3) 0.0202(11) Uani 1 1 d . .
H3 H 0.7871 0.8092 0.1670 0.024 Uiso 1 1 calc R U
C4 C 0.6535(4) 0.83581(12) 0.1851(3) 0.0195(11) Uani 1 1 d . .
C5 C 0.6746(4) 0.85004(13) 0.1034(3) 0.0210(12) Uani 1 1 d . .
C6 C 0.7384(4) 0.87963(13) 0.1149(4) 0.0281(14) Uani 1 1 d . .
H6 H 0.7672 0.8915 0.1737 0.034 Uiso 1 1 calc R U
C7 C 0.7601(4) 0.89179(14) 0.0415(4) 0.0356(16) Uani 1 1 d . .
H7 H 0.8045 0.9115 0.0497 0.043 Uiso 1 1 calc R U
C8 C 0.7158(5) 0.87458(15) -0.0446(4) 0.0392(17) Uani 1 1 d . .
H8 H 0.7289 0.8832 -0.0959 0.047 Uiso 1 1 calc R U
C9 C 0.6538(4) 0.84549(14) -0.0566(4) 0.0355(15) Uani 1 1 d . .
H9 H 0.6246 0.8338 -0.1157 0.043 Uiso 1 1 calc R U
C10 C 0.6332(4) 0.83287(13) 0.0181(3) 0.0271(13) Uani 1 1 d . .
H10 H 0.5905 0.8124 0.0099 0.033 Uiso 1 1 calc R U
C11 C 0.5158(4) 0.87708(13) 0.1246(4) 0.0276(13) Uani 1 1 d . .
H11 H 0.5550 0.8907 0.0967 0.033 Uiso 1 1 calc R U
C12 C 0.4338(4) 0.85909(15) 0.0453(4) 0.0362(14) Uani 1 1 d . .
H12A H 0.4565 0.8400 0.0128 0.054 Uiso 1 1 calc R U
H12B H 0.3999 0.8793 0.0018 0.054 Uiso 1 1 calc R U
H12C H 0.3928 0.8464 0.0706 0.054 Uiso 1 1 calc R U
C13 C 0.4800(4) 0.90749(13) 0.1745(4) 0.0313(14) Uani 1 1 d . .
H13A H 0.4487 0.8945 0.2100 0.047 Uiso 1 1 calc R U
H13B H 0.4365 0.9247 0.1286 0.047 Uiso 1 1 calc R U
H13C H 0.5319 0.9226 0.2166 0.047 Uiso 1 1 calc R U
C14 C 0.4641(4) 0.76305(13) 0.1173(4) 0.0311(13) Uani 1 1 d . .
H14A H 0.4318 0.7767 0.0588 0.047 Uiso 1 1 calc R U
H14B H 0.4649 0.7354 0.1053 0.047 Uiso 1 1 calc R U
H14C H 0.5274 0.7726 0.1459 0.047 Uiso 1 1 calc R U
C15 C 0.4228(4) 0.73038(13) 0.2802(4) 0.0413(17) Uani 1 1 d . .
H15A H 0.4841 0.7327 0.3297 0.062 Uiso 1 1 calc R U
H15B H 0.4189 0.7061 0.2470 0.062 Uiso 1 1 calc R U
H15C H 0.3759 0.7307 0.3071 0.062 Uiso 1 1 calc R U
C16 C 0.2783(5) 0.76908(19) 0.1191(5) 0.063(2) Uani 1 1 d . .
H16A H 0.2401 0.7721 0.1555 0.095 Uiso 1 1 calc R U
H16B H 0.2655 0.7440 0.0877 0.095 Uiso 1 1 calc R U
H16C H 0.2641 0.7897 0.0729 0.095 Uiso 1 1 calc R U
C17 C 0.3905(4) 0.87606(14) 0.3787(4) 0.0458(17) Uani 1 1 d . .
H17A H 0.4441 0.8673 0.4323 0.069 Uiso 1 1 calc R U
H17B H 0.3417 0.8842 0.3992 0.069 Uiso 1 1 calc R U
H17C H 0.4083 0.8978 0.3492 0.069 Uiso 1 1 calc R U
C18 C 0.2987(4) 0.80045(15) 0.3516(4) 0.0460(17) Uani 1 1 d . .
H18A H 0.2677 0.7799 0.3075 0.069 Uiso 1 1 calc R U
H18B H 0.2543 0.8133 0.3719 0.069 Uiso 1 1 calc R U
H18C H 0.3483 0.7893 0.4053 0.069 Uiso 1 1 calc R U
C19 C 0.2508(4) 0.85879(17) 0.1954(4) 0.0504(18) Uani 1 1 d . .
H19A H 0.2761 0.8760 0.1614 0.076 Uiso 1 1 calc R U
H19B H 0.2118 0.8736 0.2194 0.076 Uiso 1 1 calc R U
H19C H 0.2141 0.8386 0.1537 0.076 Uiso 1 1 calc R U
C20 C 0.8172(4) 0.76818(13) 0.4404(3) 0.0202(11) Uani 1 1 d . .
C21 C 0.9659(4) 0.72904(13) 0.5332(3) 0.0216(11) Uani 1 1 d . .
C22 C 1.0236(4) 0.74883(15) 0.6243(4) 0.0382(15) Uani 1 1 d . .
H22A H 1.0426 0.7744 0.6114 0.057 Uiso 1 1 calc R U
H22B H 1.0783 0.7332 0.6576 0.057 Uiso 1 1 calc R U
H22C H 0.9869 0.7516 0.6623 0.057 Uiso 1 1 calc R U
C23 C 0.9330(4) 0.68954(12) 0.5504(4) 0.0323(14) Uani 1 1 d . .
H23A H 0.8992 0.6923 0.5912 0.048 Uiso 1 1 calc R U
H23B H 0.9863 0.6726 0.5797 0.048 Uiso 1 1 calc R U
H23C H 0.8924 0.6783 0.4913 0.048 Uiso 1 1 calc R U
C24 C 1.0178(4) 0.72625(14) 0.4683(4) 0.0301(13) Uani 1 1 d . .
H24A H 0.9777 0.7146 0.4095 0.045 Uiso 1 1 calc R U
H24B H 1.0728 0.7103 0.4971 0.045 Uiso 1 1 calc R U
H24C H 1.0360 0.7521 0.4567 0.045 Uiso 1 1 calc R U
C25 C 0.7206(4) 1.01400(13) 0.7916(4) 0.0267(13) Uani 1 1 d . .
H25A H 0.6770 1.0345 0.7899 0.040 Uiso 1 1 calc R U
H25B H 0.7782 1.0178 0.8455 0.040 Uiso 1 1 calc R U
H25C H 0.6941 0.9889 0.7963 0.040 Uiso 1 1 calc R U
C26 C 0.6567(4) 1.00865(13) 0.6152(4) 0.0268(13) Uani 1 1 d . .
H26A H 0.6724 1.0133 0.5613 0.040 Uiso 1 1 calc R U
H26B H 0.6074 1.0263 0.6137 0.040 Uiso 1 1 calc R U
H26C H 0.6358 0.9820 0.6140 0.040 Uiso 1 1 calc R U
C27 C 0.7402(4) 1.01535(12) 0.7024(4) 0.0207(12) Uani 1 1 d . .
H27 H 0.7627 1.0420 0.6980 0.025 Uiso 1 1 calc R U
C28 C 0.8888(4) 1.00294(12) 0.6950(3) 0.0189(11) Uani 1 1 d . .
C29 C 0.8935(4) 1.04607(12) 0.6798(4) 0.0207(12) Uani 1 1 d . .
C30 C 0.9437(4) 1.06879(13) 0.7544(4) 0.0287(13) Uani 1 1 d . .
H30 H 0.9733 1.0575 0.8140 0.034 Uiso 1 1 calc R U
C31 C 0.9511(4) 1.10843(14) 0.7424(5) 0.0389(17) Uani 1 1 d . .
H31 H 0.9867 1.1241 0.7934 0.047 Uiso 1 1 calc R U
C32 C 0.9060(5) 1.12477(15) 0.6556(5) 0.0429(18) Uani 1 1 d . .
H32 H 0.9099 1.1518 0.6475 0.051 Uiso 1 1 calc R U
C33 C 0.8563(4) 1.10216(13) 0.5817(4) 0.0337(15) Uani 1 1 d . .
H33 H 0.8261 1.1135 0.5224 0.040 Uiso 1 1 calc R U
C34 C 0.8495(4) 1.06260(12) 0.5931(4) 0.0249(13) Uani 1 1 d . .
H34 H 0.8148 1.0470 0.5416 0.030 Uiso 1 1 calc R U
C35 C 1.0335(4) 0.99865(12) 0.6690(3) 0.0187(11) Uani 1 1 d . .
H35 H 1.0092 1.0235 0.6362 0.022 Uiso 1 1 calc R U
C36 C 1.1210(4) 1.00779(12) 0.7518(4) 0.0250(12) Uani 1 1 d . .
H36A H 1.1074 1.0266 0.7915 0.038 Uiso 1 1 calc R U
H36B H 1.1670 1.0185 0.7304 0.038 Uiso 1 1 calc R U
H36C H 1.1451 0.9841 0.7871 0.038 Uiso 1 1 calc R U
C37 C 1.0551(4) 0.97242(12) 0.6015(3) 0.0239(13) Uani 1 1 d . .
H37A H 1.0783 0.9476 0.6315 0.036 Uiso 1 1 calc R U
H37B H 1.1018 0.9846 0.5834 0.036 Uiso 1 1 calc R U
H37C H 0.9988 0.9682 0.5464 0.036 Uiso 1 1 calc R U
C38 C 1.0453(4) 0.88613(12) 0.9663(3) 0.0259(13) Uani 1 1 d . .
H38A H 0.9787 0.8838 0.9320 0.039 Uiso 1 1 calc R U
H38B H 1.0577 0.8948 1.0297 0.039 Uiso 1 1 calc R U
H38C H 1.0745 0.8610 0.9681 0.039 Uiso 1 1 calc R U
C39 C 1.0572(4) 0.97194(11) 0.9256(3) 0.0210(11) Uani 1 1 d . .
H39A H 1.1050 0.9904 0.9274 0.031 Uiso 1 1 calc R U
H39B H 1.0485 0.9729 0.9843 0.031 Uiso 1 1 calc R U
H39C H 0.9993 0.9785 0.8746 0.031 Uiso 1 1 calc R U
C40 C 1.2202(4) 0.92172(14) 0.9748(3) 0.0302(13) Uani 1 1 d . .
H40A H 1.2448 0.8961 0.9706 0.045 Uiso 1 1 calc R U
H40B H 1.2329 0.9277 1.0398 0.045 Uiso 1 1 calc R U
H40C H 1.2495 0.9411 0.9494 0.045 Uiso 1 1 calc R U
C41 C 1.1578(4) 0.83301(13) 0.8362(4) 0.0389(16) Uani 1 1 d . .
H41A H 1.1884 0.8401 0.9016 0.058 Uiso 1 1 calc R U
H41B H 1.1975 0.8154 0.8191 0.058 Uiso 1 1 calc R U
H41C H 1.0992 0.8202 0.8263 0.058 Uiso 1 1 calc R U
C42 C 1.0889(4) 0.85972(13) 0.6414(4) 0.0291(13) Uani 1 1 d . .
H42A H 1.0301 0.8466 0.6288 0.044 Uiso 1 1 calc R U
H42B H 1.1327 0.8417 0.6326 0.044 Uiso 1 1 calc R U
H42C H 1.0791 0.8815 0.5989 0.044 Uiso 1 1 calc R U
C43 C 1.2490(4) 0.89977(14) 0.7763(4) 0.0303(13) Uani 1 1 d . .
H43A H 1.2382 0.9229 0.7376 0.045 Uiso 1 1 calc R U
H43B H 1.2852 0.8812 0.7571 0.045 Uiso 1 1 calc R U
H43C H 1.2830 0.9068 0.8413 0.045 Uiso 1 1 calc R U
C44 C 0.6671(4) 0.92523(12) 0.7142(3) 0.0194(11) Uani 1 1 d . .
C45 C 0.4949(4) 0.91864(14) 0.6925(4) 0.0275(13) Uani 1 1 d . .
C46 C 0.4393(5) 0.94296(18) 0.6109(5) 0.065(2) Uani 1 1 d . .
H46A H 0.4603 0.9698 0.6223 0.097 Uiso 1 1 calc R U
H46B H 0.3741 0.9416 0.6017 0.097 Uiso 1 1 calc R U
H46C H 0.4470 0.9334 0.5554 0.097 Uiso 1 1 calc R U
C47 C 0.4649(4) 0.87710(15) 0.6802(5) 0.0503(18) Uani 1 1 d . .
H47A H 0.4643 0.8676 0.6209 0.075 Uiso 1 1 calc R U
H47B H 0.4030 0.8750 0.6807 0.075 Uiso 1 1 calc R U
H47C H 0.5080 0.8617 0.7308 0.075 Uiso 1 1 calc R U
C48 C 0.4888(5) 0.9344(2) 0.7819(5) 0.070(2) Uani 1 1 d . .
H48A H 0.5240 0.9176 0.8340 0.104 Uiso 1 1 calc R U
H48B H 0.4242 0.9350 0.7752 0.104 Uiso 1 1 calc R U
H48C H 0.5143 0.9605 0.7935 0.104 Uiso 1 1 calc R U
C49 C 0.6689(5) 0.98372(18) -0.0041(5) 0.064(2) Uani 1 1 d . .
H49A H 0.6494 0.9595 -0.0382 0.097 Uiso 1 1 calc R U
H49B H 0.7363 0.9844 0.0256 0.097 Uiso 1 1 calc R U
H49C H 0.6473 1.0055 -0.0471 0.097 Uiso 1 1 calc R U
C50 C 0.6278(5) 0.98662(17) 0.0703(5) 0.0540(19) Uani 1 1 d . .
H50A H 0.6535 0.9656 0.1159 0.065 Uiso 1 1 calc R U
H50B H 0.6468 1.0114 0.1035 0.065 Uiso 1 1 calc R U
C51 C 0.5244(5) 0.98407(16) 0.0321(5) 0.057(2) Uani 1 1 d . .
H51A H 0.5057 0.9593 -0.0012 0.068 Uiso 1 1 calc R U
H51B H 0.5039 0.9838 0.0845 0.068 Uiso 1 1 calc R U
C101 C 0.6441(4) 0.74311(13) 0.2976(3) 0.0182(11) Uani 1 1 d . .
C102 C 0.6440(4) 0.77206(12) 0.4537(3) 0.0204(11) Uani 1 1 d . .
C201 C 0.5935(4) 0.91605(13) 0.4276(3) 0.0225(12) Uani 1 1 d . .
C202 C 0.6396(4) 0.85126(12) 0.5341(3) 0.0192(11) Uani 1 1 d . .
C203 C 0.7073(4) 0.89729(12) 0.3476(3) 0.0223(12) Uani 1 1 d . .
C301 C 0.8497(4) 0.94048(12) 0.8666(3) 0.0193(11) Uani 1 1 d . .
C302 C 0.8197(3) 0.87468(13) 0.7748(3) 0.0182(11) Uani 1 1 d . .
C401 C 0.9014(4) 0.89660(12) 0.4884(3) 0.0214(12) Uani 1 1 d . .
C402 C 0.8490(3) 0.84814(13) 0.6009(3) 0.0163(11) Uani 1 1 d . .
C403 C 0.7939(3) 0.95126(12) 0.5081(3) 0.0178(11) Uani 1 1 d . .
Ge1 Ge 0.94711(4) 0.92635(2) 0.70870(3) 0.01416(11) Uani 1 1 d . .
Ge2 Ge 0.55433(4) 0.83140(2) 0.30072(3) 0.01544(11) Uani 1 1 d . .
N1 N 0.7122(3) 0.81220(10) 0.2467(3) 0.0168(9) Uani 1 1 d . .
N2 N 0.5738(3) 0.84753(10) 0.1899(3) 0.0184(9) Uani 1 1 d . .
N3 N 0.4299(3) 0.81601(10) 0.2575(3) 0.0203(9) Uani 1 1 d . .
N4 N 0.8839(3) 0.75235(10) 0.4862(3) 0.0223(10) Uani 1 1 d . .
N5 N 0.8162(3) 0.98812(9) 0.7074(3) 0.0160(9) Uani 1 1 d . .
N6 N 0.9606(3) 0.98167(9) 0.6961(3) 0.0148(9) Uani 1 1 d . .
N7 N 1.0647(3) 0.91026(9) 0.7894(3) 0.0164(9) Uani 1 1 d . .
N8 N 0.5914(3) 0.92107(10) 0.7050(3) 0.0219(10) Uani 1 1 d . .
O101 O 0.6222(3) 0.71371(9) 0.2614(2) 0.0277(9) Uani 1 1 d . .
O102 O 0.6139(3) 0.76174(8) 0.5065(2) 0.0287(9) Uani 1 1 d . .
O201 O 0.5566(3) 0.94478(9) 0.4274(3) 0.0350(10) Uani 1 1 d . .
O202 O 0.6280(3) 0.84101(9) 0.5988(2) 0.0296(9) Uani 1 1 d . .
O203 O 0.7320(3) 0.91518(9) 0.2992(2) 0.0301(10) Uani 1 1 d . .
O301 O 0.8709(3) 0.94703(9) 0.9437(2) 0.0264(9) Uani 1 1 d . .
O302 O 0.8292(3) 0.84311(8) 0.7980(2) 0.0260(9) Uani 1 1 d . .
O401 O 0.9406(3) 0.89618(10) 0.4396(2) 0.0343(10) Uani 1 1 d . .
O402 O 0.8623(3) 0.81649(8) 0.6238(2) 0.0254(9) Uani 1 1 d . .
O403 O 0.7698(3) 0.98063(8) 0.4719(2) 0.0269(9) Uani 1 1 d . .
Ru1 Ru 0.68629(3) 0.78891(2) 0.36426(3) 0.01433(9) Uani 1 1 d . .
Ru2 Ru 0.66061(3) 0.87121(2) 0.42815(3) 0.01526(9) Uani 1 1 d . .
Ru3 Ru 0.80704(3) 0.92683(2) 0.74055(3) 0.01437(9) Uani 1 1 d . .
Ru4 Ru 0.83282(3) 0.90169(2) 0.56323(3) 0.01482(9) Uani 1 1 d . .
Si1 Si 0.40298(12) 0.77172(4) 0.19770(12) 0.0315(4) Uani 1 1 d . .
Si2 Si 0.34799(11) 0.83605(4) 0.29469(10) 0.0246(3) Uani 1 1 d . .
Si3 Si 1.09344(11) 0.92210(4) 0.90734(10) 0.0208(3) Uani 1 1 d . .
Si4 Si 1.13557(11) 0.87755(4) 0.76279(10) 0.0231(3) Uani 1 1 d . .
H100 H 0.736(3) 0.8317(11) 0.425(3) 0.030(13) Uiso 1 1 d . .
H200 H 0.768(3) 0.9114(10) 0.622(3) 0.024(12) Uiso 1 1 d . .

loop_
_atom_site_aniso_label
_atom_site_aniso_U_11
_atom_site_aniso_U_22
_atom_site_aniso_U_33
_atom_site_aniso_U_23
_atom_site_aniso_U_13
_atom_site_aniso_U_12
C1 0.022(3) 0.028(3) 0.026(3) -0.002(2) 0.015(3) 0.003(2)
C2 0.017(3) 0.026(2) 0.036(3) 0.001(2) 0.018(3) 0.003(2)
C3 0.019(3) 0.023(2) 0.022(3) 0.000(2) 0.011(3) 0.006(2)
C4 0.020(3) 0.020(2) 0.016(3) -0.001(2) 0.005(3) 0.000(2)
C5 0.020(3) 0.025(2) 0.020(3) 0.004(2) 0.010(3) 0.010(2)
C6 0.038(4) 0.028(3) 0.025(3) 0.002(2) 0.020(3) 0.005(3)
C7 0.048(5) 0.028(3) 0.042(4) 0.008(3) 0.029(4) 0.005(3)
C8 0.061(5) 0.034(3) 0.034(4) 0.012(3) 0.030(4) 0.017(3)
C9 0.049(5) 0.037(3) 0.022(3) -0.002(3) 0.015(3) 0.017(3)
C10 0.035(4) 0.022(2) 0.023(3) 0.004(2) 0.010(3) 0.010(2)
C11 0.025(4) 0.036(3) 0.025(3) 0.010(2) 0.012(3) 0.010(3)
C12 0.024(4) 0.052(3) 0.020(3) 0.008(3) -0.005(3) 0.018(3)
C13 0.034(4) 0.029(3) 0.033(3) 0.014(2) 0.016(3) 0.014(3)
C14 0.028(4) 0.033(3) 0.025(3) -0.007(2) 0.001(3) 0.005(3)
C15 0.036(4) 0.028(3) 0.071(5) -0.006(3) 0.033(4) -0.007(3)
C16 0.018(4) 0.089(5) 0.066(5) -0.040(4) -0.002(4) -0.013(4)
C17 0.034(4) 0.045(3) 0.068(5) -0.017(3) 0.030(4) 0.006(3)
C18 0.033(5) 0.050(3) 0.065(5) 0.006(3) 0.031(4) 0.009(3)
C19 0.034(5) 0.070(4) 0.051(4) 0.019(3) 0.021(4) 0.019(3)
C20 0.021(3) 0.022(2) 0.017(3) -0.003(2) 0.006(3) -0.004(2)
C21 0.012(3) 0.025(2) 0.023(3) 0.004(2) 0.001(3) 0.011(2)
C22 0.016(4) 0.053(3) 0.033(4) -0.005(3) -0.005(3) 0.009(3)
C23 0.040(4) 0.028(3) 0.035(3) 0.006(2) 0.021(3) 0.007(3)
C24 0.019(4) 0.039(3) 0.034(3) 0.006(3) 0.012(3) 0.007(2)
C25 0.023(4) 0.026(3) 0.037(3) -0.005(2) 0.019(3) 0.004(2)
C26 0.021(4) 0.029(3) 0.030(3) 0.010(2) 0.010(3) 0.011(2)
C27 0.017(3) 0.017(2) 0.034(3) -0.002(2) 0.016(3) 0.000(2)
C28 0.023(3) 0.020(2) 0.013(3) 0.0002(19) 0.005(3) 0.000(2)
C29 0.021(3) 0.015(2) 0.031(3) 0.001(2) 0.015(3) 0.002(2)
C30 0.025(4) 0.022(3) 0.041(4) -0.008(2) 0.015(3) -0.002(2)
C31 0.031(4) 0.028(3) 0.068(5) -0.020(3) 0.031(4) -0.015(3)
C32 0.040(5) 0.021(3) 0.084(5) 0.007(3) 0.042(5) 0.005(3)
C33 0.031(4) 0.024(3) 0.058(4) 0.010(3) 0.030(4) 0.006(3)
C34 0.021(3) 0.021(2) 0.038(3) 0.007(2) 0.017(3) 0.002(2)
C35 0.014(3) 0.018(2) 0.022(3) 0.004(2) 0.005(3) -0.001(2)
C36 0.017(3) 0.023(2) 0.036(3) 0.002(2) 0.012(3) -0.004(2)
C37 0.026(4) 0.022(2) 0.030(3) 0.003(2) 0.018(3) -0.002(2)
C38 0.026(4) 0.025(2) 0.024(3) 0.002(2) 0.007(3) 0.000(2)
C39 0.018(3) 0.027(2) 0.017(3) 0.001(2) 0.005(3) -0.003(2)
C40 0.020(4) 0.045(3) 0.020(3) 0.002(2) 0.001(3) 0.003(3)
C41 0.043(5) 0.031(3) 0.047(4) 0.014(3) 0.022(4) 0.014(3)
C42 0.022(4) 0.026(3) 0.044(4) -0.006(2) 0.018(3) 0.005(2)
C43 0.019(4) 0.037(3) 0.036(3) 0.000(3) 0.012(3) 0.004(2)
C44 0.022(3) 0.020(2) 0.020(3) 0.001(2) 0.012(3) 0.000(2)
C45 0.009(3) 0.034(3) 0.040(4) 0.007(3) 0.010(3) 0.003(2)
C46 0.025(5) 0.085(5) 0.079(6) 0.029(4) 0.014(5) 0.005(4)
C47 0.026(4) 0.050(4) 0.074(5) 0.000(3) 0.018(4) -0.012(3)
C48 0.039(5) 0.117(6) 0.063(5) -0.029(5) 0.031(5) -0.017(4)
C49 0.050(6) 0.062(4) 0.081(6) -0.019(4) 0.025(5) -0.006(4)
C50 0.044(5) 0.054(4) 0.062(5) 0.008(4) 0.018(5) 0.006(3)
C51 0.049(6) 0.056(4) 0.070(5) 0.029(4) 0.027(5) 0.010(4)
C101 0.015(3) 0.023(2) 0.017(3) 0.004(2) 0.006(3) 0.002(2)
C102 0.021(3) 0.020(2) 0.019(3) -0.002(2) 0.005(3) 0.002(2)
C201 0.020(3) 0.024(2) 0.024(3) 0.001(2) 0.008(3) -0.003(2)
C202 0.017(3) 0.019(2) 0.020(3) -0.006(2) 0.004(3) 0.000(2)
C203 0.021(3) 0.017(2) 0.025(3) -0.005(2) 0.005(3) 0.002(2)
C301 0.020(3) 0.019(2) 0.022(3) 0.001(2) 0.011(3) 0.003(2)
C302 0.011(3) 0.031(3) 0.015(3) -0.007(2) 0.008(2) -0.004(2)
C401 0.024(3) 0.016(2) 0.021(3) -0.005(2) 0.005(3) -0.002(2)
C402 0.014(3) 0.024(2) 0.014(3) -0.004(2) 0.008(2) 0.002(2)
C403 0.014(3) 0.022(2) 0.017(3) -0.007(2) 0.006(2) -0.004(2)
Ge1 0.0120(3) 0.0151(2) 0.0162(3) 0.0003(2) 0.0063(3) -0.0003(2)
Ge2 0.0118(3) 0.0181(2) 0.0154(3) 0.0017(2) 0.0041(3) 0.0016(2)
N1 0.013(3) 0.0206(19) 0.018(2) 0.0040(17) 0.008(2) 0.0042(17)
N2 0.014(3) 0.0221(19) 0.019(2) 0.0078(17) 0.006(2) 0.0064(17)
N3 0.009(2) 0.028(2) 0.022(2) -0.0004(18) 0.004(2) -0.0013(17)
N4 0.023(3) 0.023(2) 0.019(2) 0.0001(18) 0.006(2) 0.0027(19)
N5 0.017(3) 0.0125(17) 0.019(2) 0.0009(16) 0.007(2) 0.0007(16)
N6 0.017(3) 0.0131(17) 0.018(2) -0.0002(16) 0.010(2) 0.0000(16)
N7 0.011(2) 0.0182(18) 0.018(2) 0.0037(16) 0.004(2) 0.0042(16)
N8 0.016(3) 0.025(2) 0.025(2) 0.0014(18) 0.008(2) 0.0006(19)
O101 0.031(3) 0.0237(17) 0.024(2) -0.0045(16) 0.006(2) -0.0024(17)
O102 0.045(3) 0.0229(17) 0.025(2) 0.0018(15) 0.020(2) -0.0023(17)
O201 0.025(3) 0.0240(18) 0.054(3) -0.0045(18) 0.013(2) 0.0079(17)
O202 0.037(3) 0.0320(19) 0.027(2) -0.0020(16) 0.020(2) -0.0030(17)
O203 0.040(3) 0.0291(18) 0.022(2) 0.0013(16) 0.013(2) -0.0108(17)
O301 0.030(3) 0.0330(19) 0.020(2) -0.0064(16) 0.013(2) -0.0053(17)
O302 0.035(3) 0.0189(17) 0.026(2) 0.0012(15) 0.014(2) 0.0006(16)
O401 0.031(3) 0.051(2) 0.029(2) -0.0100(18) 0.020(2) -0.0054(19)
O402 0.030(3) 0.0225(17) 0.024(2) 0.0026(15) 0.011(2) 0.0026(16)
O403 0.034(3) 0.0202(17) 0.028(2) 0.0052(15) 0.013(2) 0.0001(16)
Ru1 0.0128(2) 0.01524(17) 0.0141(2) 0.00067(15) 0.00424(19) 0.00130(16)
Ru2 0.0137(2) 0.01598(17) 0.0163(2) 0.00040(16) 0.0059(2) 0.00117(16)
Ru3 0.0132(2) 0.01521(17) 0.0160(2) 0.00025(15) 0.00712(19) -0.00059(16)
Ru4 0.0143(2) 0.01573(17) 0.0155(2) -0.00050(15) 0.0070(2) -0.00065(16)
Si1 0.0148(10) 0.0358(8) 0.0399(10) -0.0123(7) 0.0062(9) -0.0045(7)
Si2 0.0172(9) 0.0315(7) 0.0264(9) 0.0019(6) 0.0098(8) 0.0006(6)
Si3 0.0161(9) 0.0268(7) 0.0184(8) 0.0019(6) 0.0055(7) 0.0006(6)
Si4 0.0170(9) 0.0235(7) 0.0312(9) 0.0039(6) 0.0117(8) 0.0054(6)

loop_
_atom_type_symbol
_atom_type_description
_atom_type_scat_dispersion_real
_atom_type_scat_dispersion_imag
_atom_type_scat_source
C C 0.0033 0.0016 'International Tables Vol C Tables 4.2.6.8 and 6.1.1.4'
H H 0.0000 0.0000 'International Tables Vol C Tables 4.2.6.8 and 6.1.1.4'
Ge Ge 0.1547 1.8001 'International Tables Vol C Tables 4.2.6.8 and 6.1.1.4'
N N 0.0061 0.0033 'International Tables Vol C Tables 4.2.6.8 and 6.1.1.4'
O O 0.0106 0.0060 'International Tables Vol C Tables 4.2.6.8 and 6.1.1.4'
Ru Ru -1.2594 0.8363 'International Tables Vol C Tables 4.2.6.8 and 6.1.1.4'
Si Si 0.0817 0.0704 'International Tables Vol C Tables 4.2.6.8 and 6.1.1.4'

loop_
_geom_angle_atom_site_label_1
_geom_angle_atom_site_label_2
_geom_angle_atom_site_label_3
_geom_angle
_geom_angle_site_symmetry_1
N1 C3 C2 110.5(4) .
N1 C3 C1 112.8(4) .
C2 C3 C1 113.0(4) .
N1 C4 N2 123.2(4) .
N1 C4 C5 119.6(4) .
N2 C4 C5 117.2(4) .
C10 C5 C6 119.4(4) .
C10 C5 C4 120.0(4) .
C6 C5 C4 120.6(4) .
C7 C6 C5 120.8(5) .
C6 C7 C8 118.7(5) .
C9 C8 C7 121.1(5) .
C8 C9 C10 120.0(5) .
C5 C10 C9 120.0(5) .
N2 C11 C12 112.2(4) .
N2 C11 C13 111.8(4) .
C12 C11 C13 109.3(5) .
N4 C20 Ru1 170.3(4) .
N4 C21 C23 107.1(4) .
N4 C21 C22 108.4(4) .
C23 C21 C22 111.1(4) .
N4 C21 C24 107.0(4) .
C23 C21 C24 111.3(4) .
C22 C21 C24 111.7(5) .
N5 C27 C26 110.5(4) .
N5 C27 C25 111.4(4) .
C26 C27 C25 114.0(4) .
N5 C28 N6 123.3(4) .
N5 C28 C29 119.9(4) .
N6 C28 C29 116.8(4) .
C30 C29 C34 120.0(4) .
C30 C29 C28 118.4(4) .
C34 C29 C28 121.6(4) .
C29 C30 C31 119.9(5) .
C32 C31 C30 119.7(5) .
C33 C32 C31 120.2(5) .
C32 C33 C34 120.3(6) .
C29 C34 C33 119.9(5) .
N6 C35 C36 112.6(4) .
N6 C35 C37 111.2(4) .
C36 C35 C37 110.2(4) .
N8 C44 Ru3 173.2(4) .
N8 C45 C46 108.5(4) .
N8 C45 C47 109.3(4) .
C46 C45 C47 112.2(5) .
N8 C45 C48 106.5(5) .
C46 C45 C48 110.8(5) .
C47 C45 C48 109.3(5) .
C51 C50 C49 113.6(6) .
C51 C51 C50 115.0(7) 3_675
O101 C101 Ru1 175.7(4) .
O102 C102 Ru1 177.0(5) .
O201 C201 Ru2 176.1(4) .
O202 C202 Ru2 176.9(4) .
O203 C203 Ru2 175.3(4) .
O301 C301 Ru3 175.1(4) .
O302 C302 Ru3 178.1(5) .
O401 C401 Ru4 174.7(4) .
O402 C402 Ru4 177.2(4) .
O403 C403 Ru4 177.6(4) .
N7 Ge1 N6 104.09(16) .
N7 Ge1 Ru3 126.70(11) .
N6 Ge1 Ru3 98.96(11) .
N7 Ge1 Ru4 134.59(11) .
N6 Ge1 Ru4 108.64(12) .
Ru3 Ge1 Ru4 78.12(2) .
N3 Ge2 N2 104.91(17) .
N3 Ge2 Ru1 125.56(11) .
N2 Ge2 Ru1 97.85(12) .
N3 Ge2 Ru2 137.26(11) .
N2 Ge2 Ru2 105.52(12) .
Ru1 Ge2 Ru2 78.59(2) .
C4 N1 C3 117.7(4) .
C4 N1 Ru1 122.3(3) .
C3 N1 Ru1 119.8(3) .
C4 N2 C11 120.6(4) .
C4 N2 Ge2 115.4(3) .
C11 N2 Ge2 122.9(3) .
Si2 N3 Si1 117.8(2) .
Si2 N3 Ge2 124.3(2) .
Si1 N3 Ge2 116.2(2) .
C20 N4 C21 172.4(5) .
C28 N5 C27 117.3(3) .
C28 N5 Ru3 122.9(3) .
C27 N5 Ru3 119.7(3) .
C28 N6 C35 121.0(3) .
C28 N6 Ge1 114.8(3) .
C35 N6 Ge1 122.9(3) .
Si4 N7 Si3 117.9(2) .
Si4 N7 Ge1 125.8(2) .
Si3 N7 Ge1 114.99(19) .
C44 N8 C45 176.1(5) .
C102 Ru1 C101 89.99(19) .
C102 Ru1 C20 91.3(2) .
C101 Ru1 C20 95.0(2) .
C102 Ru1 N1 170.3(2) .
C101 Ru1 N1 89.19(16) .
C20 Ru1 N1 98.43(16) .
C102 Ru1 Ge2 90.13(15) .
C101 Ru1 Ge2 102.88(16) .
C20 Ru1 Ge2 162.09(12) .
N1 Ru1 Ge2 80.64(10) .
C102 Ru1 Ru2 85.31(13) .
C101 Ru1 Ru2 153.70(16) .
C20 Ru1 Ru2 110.97(12) .
N1 Ru1 Ru2 91.17(9) .
Ge2 Ru1 Ru2 51.376(16) .
C201 Ru2 C203 87.86(19) .
C201 Ru2 C202 91.12(19) .
C203 Ru2 C202 165.3(2) .
C201 Ru2 Ge2 104.75(16) .
C203 Ru2 Ge2 92.56(15) .
C202 Ru2 Ge2 101.85(14) .
C201 Ru2 Ru4 93.81(16) .
C203 Ru2 Ru4 79.70(16) .
C202 Ru2 Ru4 85.76(15) .
Ge2 Ru2 Ru4 159.67(2) .
C201 Ru2 Ru1 154.62(16) .
C203 Ru2 Ru1 95.31(12) .
C202 Ru2 Ru1 91.88(12) .
Ge2 Ru2 Ru1 50.033(15) .
Ru4 Ru2 Ru1 111.543(17) .
C302 Ru3 C301 89.29(19) .
C302 Ru3 C44 91.07(19) .
C301 Ru3 C44 97.9(2) .
C302 Ru3 N5 170.90(18) .
C301 Ru3 N5 88.55(16) .
C44 Ru3 N5 97.99(16) .
C302 Ru3 Ge1 92.69(14) .
C301 Ru3 Ge1 103.28(15) .
C44 Ru3 Ge1 158.48(13) .
N5 Ru3 Ge1 79.21(10) .
C302 Ru3 Ru4 87.01(12) .
C301 Ru3 Ru4 153.81(15) .
C44 Ru3 Ru4 108.03(13) .
N5 Ru3 Ru4 91.04(9) .
Ge1 Ru3 Ru4 51.100(16) .
C401 Ru4 C403 87.98(18) .
C401 Ru4 C402 93.44(18) .
C403 Ru4 C402 168.6(2) .
C401 Ru4 Ge1 102.68(16) .
C403 Ru4 Ge1 95.62(14) .
C402 Ru4 Ge1 95.09(15) .
C401 Ru4 Ru2 96.31(16) .
C403 Ru4 Ru2 87.27(15) .
C402 Ru4 Ru2 81.34(15) .
Ge1 Ru4 Ru2 160.864(19) .
C401 Ru4 Ru3 153.25(16) .
C403 Ru4 Ru3 91.21(12) .
C402 Ru4 Ru3 92.56(12) .
Ge1 Ru4 Ru3 50.781(15) .
Ru2 Ru4 Ru3 110.365(16) .
N3 Si1 C15 111.0(2) .
N3 Si1 C16 111.6(2) .
C15 Si1 C16 105.7(3) .
N3 Si1 C14 114.5(2) .
C15 Si1 C14 110.3(2) .
C16 Si1 C14 103.2(3) .
N3 Si2 C17 115.1(2) .
N3 Si2 C18 113.0(2) .
C17 Si2 C18 105.2(3) .
N3 Si2 C19 111.1(2) .
C17 Si2 C19 103.2(3) .
C18 Si2 C19 108.6(3) .
N7 Si3 C40 112.2(2) .
N7 Si3 C38 111.6(2) .
C40 Si3 C38 105.2(2) .
N7 Si3 C39 113.7(2) .
C40 Si3 C39 104.0(2) .
C38 Si3 C39 109.6(2) .
N7 Si4 C42 114.9(2) .
N7 Si4 C41 112.0(2) .
C42 Si4 C41 105.0(2) .
N7 Si4 C43 111.8(2) .
C42 Si4 C43 103.7(2) .
C41 Si4 C43 108.8(3) .

loop_
_geom_bond_atom_site_label_1
_geom_bond_atom_site_label_2
_geom_bond_distance
_geom_bond_site_symmetry_2
C1 C3 1.522(6) .
C2 C3 1.519(7) .
C3 N1 1.490(6) .
C4 N1 1.329(6) .
C4 N2 1.347(6) .
C4 C5 1.520(6) .
C5 C10 1.376(7) .
C5 C6 1.398(7) .
C6 C7 1.383(6) .
C7 C8 1.390(8) .
C8 C9 1.365(8) .
C9 C10 1.397(6) .
C11 N2 1.487(6) .
C11 C12 1.536(7) .
C11 C13 1.541(6) .
C14 Si1 1.876(5) .
C15 Si1 1.873(5) .
C16 Si1 1.874(7) .
C17 Si2 1.851(5) .
C18 Si2 1.856(5) .
C19 Si2 1.882(6) .
C20 N4 1.156(6) .
C20 Ru1 2.071(6) .
C21 N4 1.458(6) .
C21 C23 1.524(6) .
C21 C22 1.526(7) .
C21 C24 1.531(6) .
C25 C27 1.542(6) .
C26 C27 1.504(7) .
C27 N5 1.501(6) .
C28 N5 1.332(6) .
C28 N6 1.343(6) .
C28 C29 1.521(6) .
C29 C30 1.378(7) .
C29 C34 1.386(7) .
C30 C31 1.398(6) .
C31 C32 1.388(8) .
C32 C33 1.367(8) .
C33 C34 1.393(6) .
C35 N6 1.489(5) .
C35 C36 1.517(7) .
C35 C37 1.526(6) .
C38 Si3 1.875(4) .
C39 Si3 1.876(4) .
C40 Si3 1.863(6) .
C41 Si4 1.876(5) .
C42 Si4 1.858(5) .
C43 Si4 1.879(5) .
C44 N8 1.151(6) .
C44 Ru3 2.078(5) .
C45 N8 1.457(6) .
C45 C46 1.499(8) .
C45 C47 1.505(7) .
C45 C48 1.538(7) .
C49 C50 1.536(8) .
C50 C51 1.503(9) .
C51 C51 1.492(11) 3_675
C101 O101 1.153(5) .
C101 Ru1 1.876(5) .
C102 O102 1.155(5) .
C102 Ru1 1.859(5) .
C201 O201 1.153(5) .
C201 Ru2 1.877(5) .
C202 O202 1.151(5) .
C202 Ru2 1.937(5) .
C203 O203 1.154(5) .
C203 Ru2 1.913(5) .
C301 O301 1.144(5) .
C301 Ru3 1.883(5) .
C302 O302 1.145(5) .
C302 Ru3 1.875(5) .
C401 O401 1.151(5) .
C401 Ru4 1.880(5) .
C402 O402 1.148(5) .
C402 Ru4 1.936(4) .
C403 O403 1.157(5) .
C403 Ru4 1.915(5) .
Ge1 N7 1.879(4) .
Ge1 N6 1.949(3) .
Ge1 Ru3 2.4374(6) .
Ge1 Ru4 2.4485(7) .
Ge2 N3 1.885(4) .
Ge2 N2 1.954(3) .
Ge2 Ru1 2.4251(6) .
Ge2 Ru2 2.4721(7) .
N1 Ru1 2.186(3) .
N3 Si2 1.748(4) .
N3 Si1 1.763(4) .
N5 Ru3 2.206(3) .
N7 Si4 1.749(4) .
N7 Si3 1.770(4) .
Ru1 Ru2 3.1017(5) .
Ru2 Ru4 2.9183(6) .
Ru3 Ru4 3.0788(5) .
